data_4020058
loop_
_publ_author_name
'Tung Siu'
'Christine J. Picard'
'Andrei K. Yudin'

_journal_name_full 'Journal of Organic Chemistry'
_journal_page_first 932
_journal_page_last 937
_journal_paper_doi 10.1021/jo048591p
_journal_volume 70
_journal_year 2005
_chemical_absolute_configuration rmad
_chemical_formula_moiety 'C16 H14 N2 O3 S'
_chemical_formula_sum 'C16 H14 N2 O3 S'
_chemical_formula_weight 314.35
_space_group_IT_number 19
_space_group_name_Hall 'P 2ac 2ab'
_space_group_name_H-M_alt 'P 21 21 21'
_symmetry_cell_setting orthorhombic
_symmetry_space_group_name_Hall 'P 2ac 2ab'
_symmetry_space_group_name_H-M 'P 21 21 21'
_atom_sites_solution_hydrogens geom
_atom_sites_solution_primary direct
_atom_sites_solution_secondary difmap
_cell_angle_alpha 90.00
_cell_angle_beta 90.00
_cell_angle_gamma 90.00
_cell_formula_units_Z 8
_cell_length_a 7.9615(2)
_cell_length_b 9.9599(2)
_cell_length_c 38.3334(10)
_cell_measurement_reflns_used 14432
_cell_measurement_temperature 150(1)
_cell_measurement_theta_max 27.5
_cell_measurement_theta_min 2.6
_cell_volume 3039.68(13)
_diffrn_ambient_temperature 150(1)
_diffrn_detector_area_resol_mean 9
_diffrn_measurement_device_type 'Nonius KappaCCD'
_diffrn_measurement_method '\f scans and \w scans with \k offsets'
_diffrn_radiation_monochromator graphite
_diffrn_radiation_source 'fine-focus sealed tube'
_diffrn_radiation_type MoK\a
_diffrn_radiation_wavelength 0.71073
_diffrn_reflns_av_R_equivalents 0.0440
_diffrn_reflns_av_sigmaI/netI 0.0737
_diffrn_reflns_limit_h_max 10
_diffrn_reflns_limit_h_min -10
_diffrn_reflns_limit_k_max 12
_diffrn_reflns_limit_k_min -12
_diffrn_reflns_limit_l_max 42
_diffrn_reflns_limit_l_min -43
_diffrn_reflns_number 12041
_diffrn_reflns_theta_max 27.47
_diffrn_reflns_theta_min 2.59
_diffrn_standards_decay_% 0
_diffrn_standards_interval_count 0
_diffrn_standards_interval_time 0
_diffrn_standards_number 0
_exptl_absorpt_coefficient_mu 0.227
_exptl_absorpt_correction_T_max 0.978
_exptl_absorpt_correction_T_min 0.929
_exptl_absorpt_correction_type multi-scan
_exptl_absorpt_process_details
;
multi-scan from symmetry-related measurements
  Sortav (Blessing 1995)
;
_exptl_crystal_colour ?
_exptl_crystal_density_diffrn 1.374
_exptl_crystal_density_meas ?
_exptl_crystal_density_method 'not measured'
_exptl_crystal_description needle
_exptl_crystal_F_000 1312
_exptl_crystal_size_max 0.30
_exptl_crystal_size_mid 0.12
_exptl_crystal_size_min 0.10
_refine_ls_abs_structure_details 'Flack H D (1983), Acta Cryst. A39, 876-881'
_refine_ls_abs_structure_Flack 0.00(6)
_refine_ls_extinction_coef ?
_refine_ls_extinction_method none
_refine_ls_goodness_of_fit_ref 1.022
_refine_ls_hydrogen_treatment constr
_refine_ls_matrix_type full
_refine_ls_number_parameters 400
_refine_ls_number_reflns 6335
_refine_ls_number_restraints 0
_refine_ls_restrained_S_all 1.022
_refine_ls_R_factor_all 0.0614
_refine_ls_R_factor_gt 0.0418
_refine_ls_shift/su_max 0.005
_refine_ls_shift/su_mean 0.005
_refine_ls_structure_factor_coef Fsqd
_refine_ls_weighting_details 'calc w=1/[\s^2^(Fo^2^)+(0.0342P)^2^] where P=(Fo^2^+2Fc^2^)/3'
_refine_ls_weighting_scheme calc
_refine_ls_wR_factor_gt 0.0862
_refine_ls_wR_factor_ref 0.0936
_reflns_number_gt 5034
_reflns_number_total 6335
_reflns_threshold_expression I>2\s(I)
_cod_depositor_comments
;
The following automatic conversions were performed:
'_symmetry_cell_setting' value 'Orthorhombic' changed to 'orthorhombic'
according to '/home/saulius/struct/CIF-dictionaries/cif_core.dic'
dictionary named 'cif_core.dic' version 2.4.1 from 2010-06-29.

Automatic conversion script
Id: cif_fix_enum 1527 2010-12-29 10:47:43Z saulius 
;
_cod_database_code 4020058

loop_
_symmetry_equiv_pos_as_xyz
'x, y, z'
'-x+1/2, -y, z+1/2'
'-x, y+1/2, -z+1/2'
'x+1/2, -y+1/2, -z'

loop_
_atom_site_label
_atom_site_type_symbol
_atom_site_fract_x
_atom_site_fract_y
_atom_site_fract_z
_atom_site_U_iso_or_equiv
_atom_site_adp_type
_atom_site_occupancy
_atom_site_symmetry_multiplicity
_atom_site_calc_flag
_atom_site_refinement_flags
_atom_site_disorder_assembly
_atom_site_disorder_group
S1A S 0.77529(8) 0.28801(6) 0.237661(17) 0.03128(16) Uani 1 1 d . . .
O1A O 0.8399(2) 0.10045(18) 0.15836(5) 0.0376(4) Uani 1 1 d . . .
O2A O 0.3587(2) 0.31354(18) 0.19308(4) 0.0366(4) Uani 1 1 d . . .
O3A O 0.8800(2) 0.17222(18) 0.24450(4) 0.0430(5) Uani 1 1 d . . .
N1A N 0.6228(2) 0.21786(19) 0.18476(5) 0.0272(4) Uani 1 1 d . . .
N2A N 0.7197(2) 0.3234(2) 0.19963(5) 0.0294(5) Uani 1 1 d . . .
C1A C 0.6917(3) 0.1183(3) 0.16282(6) 0.0285(6) Uani 1 1 d . . .
C2A C 0.5461(3) 0.0464(2) 0.14802(6) 0.0271(6) Uani 1 1 d . . .
C3A C 0.5415(3) -0.0663(2) 0.12663(6) 0.0325(6) Uani 1 1 d . . .
H3AA H 0.6416 -0.1064 0.1181 0.039 Uiso 1 1 calc R . .
C4A C 0.3848(4) -0.1176(3) 0.11835(7) 0.0396(6) Uani 1 1 d . . .
H4AA H 0.3772 -0.1950 0.1040 0.047 Uiso 1 1 calc R . .
C5A C 0.2383(4) -0.0579(3) 0.13068(7) 0.0392(7) Uani 1 1 d . . .
H5AA H 0.1328 -0.0961 0.1247 0.047 Uiso 1 1 calc R . .
C6A C 0.2428(3) 0.0565(3) 0.15163(6) 0.0345(6) Uani 1 1 d . . .
H6AA H 0.1429 0.0980 0.1599 0.041 Uiso 1 1 calc R . .
C7A C 0.4000(3) 0.1068(2) 0.15980(6) 0.0265(5) Uani 1 1 d . . .
C8A C 0.4478(3) 0.2257(2) 0.18113(6) 0.0280(5) Uani 1 1 d . . .
C9A C 0.8788(4) 0.4380(3) 0.24890(7) 0.0444(7) Uani 1 1 d . . .
H9AA H 0.9784 0.4490 0.2342 0.067 Uiso 1 1 calc R . .
H9AB H 0.9129 0.4343 0.2734 0.067 Uiso 1 1 calc R . .
H9AC H 0.8027 0.5141 0.2454 0.067 Uiso 1 1 calc R . .
C10A C 0.5989(3) 0.2763(2) 0.26564(6) 0.0271(5) Uani 1 1 d . . .
C11A C 0.4745(3) 0.3736(2) 0.26330(6) 0.0302(6) Uani 1 1 d . . .
H11A H 0.4886 0.4488 0.2483 0.036 Uiso 1 1 calc R . .
C12A C 0.3305(3) 0.3600(3) 0.28289(6) 0.0338(6) Uani 1 1 d . . .
H12A H 0.2459 0.4271 0.2815 0.041 Uiso 1 1 calc R . .
C13A C 0.3067(3) 0.2505(3) 0.30455(6) 0.0363(7) Uani 1 1 d . . .
C14A C 0.4333(4) 0.1558(3) 0.30690(6) 0.0388(7) Uani 1 1 d . . .
H14A H 0.4185 0.0806 0.3219 0.047 Uiso 1 1 calc R . .
C15A C 0.5818(4) 0.1677(2) 0.28794(6) 0.0355(6) Uani 1 1 d . . .
H15A H 0.6690 0.1031 0.2902 0.043 Uiso 1 1 calc R . .
C16A C 0.1447(4) 0.2343(3) 0.32459(7) 0.0514(8) Uani 1 1 d . . .
H16A H 0.1648 0.1793 0.3454 0.077 Uiso 1 1 calc R . .
H16B H 0.0609 0.1904 0.3097 0.077 Uiso 1 1 calc R . .
H16C H 0.1031 0.3229 0.3317 0.077 Uiso 1 1 calc R . .
S1B S 0.11681(7) 0.48893(6) 0.114333(15) 0.02698(15) Uani 1 1 d . . .
O1B O -0.0756(2) 0.79037(17) 0.08815(4) 0.0388(4) Uani 1 1 d . . .
O2B O 0.0507(3) 0.43914(18) 0.01598(5) 0.0478(5) Uani 1 1 d . . .
O3B O 0.1846(2) 0.60634(17) 0.13161(4) 0.0354(4) Uani 1 1 d . . .
N1B N 0.0131(3) 0.59478(19) 0.06036(5) 0.0287(5) Uani 1 1 d . . .
N2B N -0.0303(2) 0.5028(2) 0.08726(5) 0.0302(5) Uani 1 1 d . . .
C1B C -0.0223(3) 0.7332(2) 0.06280(7) 0.0321(6) Uani 1 1 d . . .
C2B C 0.0131(3) 0.7867(3) 0.02720(6) 0.0341(6) Uani 1 1 d . . .
C3B C 0.0127(4) 0.9180(3) 0.01536(8) 0.0449(7) Uani 1 1 d . . .
H3BA H -0.0095 0.9910 0.0306 0.054 Uiso 1 1 calc R . .
C4B C 0.0461(4) 0.9384(3) -0.01965(8) 0.0534(8) Uani 1 1 d . . .
H4BA H 0.0455 1.0272 -0.0287 0.064 Uiso 1 1 calc R . .
C5B C 0.0805(4) 0.8320(3) -0.04180(8) 0.0548(9) Uani 1 1 d . . .
H5BA H 0.1044 0.8490 -0.0657 0.066 Uiso 1 1 calc R . .
C6B C 0.0806(4) 0.7007(3) -0.02955(7) 0.0452(7) Uani 1 1 d . . .
H6BA H 0.1031 0.6275 -0.0447 0.054 Uiso 1 1 calc R . .
C7B C 0.0471(3) 0.6801(3) 0.00515(6) 0.0344(6) Uani 1 1 d . . .
C8B C 0.0397(3) 0.5548(3) 0.02575(6) 0.0337(6) Uani 1 1 d . . .
C9B C 0.0242(3) 0.3786(3) 0.14406(6) 0.0345(6) Uani 1 1 d . . .
H9BA H -0.0743 0.4213 0.1546 0.052 Uiso 1 1 calc R . .
H9BB H 0.1054 0.3559 0.1623 0.052 Uiso 1 1 calc R . .
H9BC H -0.0104 0.2965 0.1319 0.052 Uiso 1 1 calc R . .
C10B C 0.2929(3) 0.3988(2) 0.09763(6) 0.0261(5) Uani 1 1 d . . .
C11B C 0.2714(3) 0.2941(2) 0.07431(6) 0.0327(6) Uani 1 1 d . . .
H11B H 0.1625 0.2709 0.0662 0.039 Uiso 1 1 calc R . .
C12B C 0.4108(3) 0.2236(3) 0.06300(7) 0.0357(6) Uani 1 1 d . . .
H12B H 0.3966 0.1509 0.0472 0.043 Uiso 1 1 calc R . .
C13B C 0.5716(3) 0.2572(2) 0.07431(6) 0.0302(6) Uani 1 1 d . . .
C14B C 0.5888(3) 0.3628(2) 0.09763(6) 0.0315(6) Uani 1 1 d . . .
H14B H 0.6976 0.3869 0.1057 0.038 Uiso 1 1 calc R . .
C15B C 0.4509(3) 0.4335(2) 0.10939(6) 0.0296(6) Uani 1 1 d . . .
H15B H 0.4646 0.5054 0.1254 0.036 Uiso 1 1 calc R . .
C16B C 0.7255(3) 0.1828(3) 0.06156(7) 0.0421(7) Uani 1 1 d . . .
H16D H 0.8171 0.2469 0.0576 0.063 Uiso 1 1 calc R . .
H16E H 0.6992 0.1366 0.0397 0.063 Uiso 1 1 calc R . .
H16F H 0.7600 0.1168 0.0791 0.063 Uiso 1 1 calc R . .

loop_
_atom_site_aniso_label
_atom_site_aniso_U_11
_atom_site_aniso_U_22
_atom_site_aniso_U_33
_atom_site_aniso_U_23
_atom_site_aniso_U_13
_atom_site_aniso_U_12
S1A 0.0266(3) 0.0291(3) 0.0381(4) -0.0006(3) -0.0056(3) -0.0020(3)
O1A 0.0260(10) 0.0320(10) 0.0546(11) -0.0028(9) 0.0050(8) -0.0007(8)
O2A 0.0307(10) 0.0427(11) 0.0364(10) -0.0069(9) -0.0041(8) 0.0080(9)
O3A 0.0360(10) 0.0413(11) 0.0517(12) -0.0015(9) -0.0107(9) 0.0103(9)
N1A 0.0238(10) 0.0250(10) 0.0329(11) -0.0008(9) -0.0018(9) -0.0018(9)
N2A 0.0287(11) 0.0270(11) 0.0324(12) -0.0014(9) -0.0016(9) -0.0065(9)
C1A 0.0281(14) 0.0263(13) 0.0311(15) 0.0053(11) 0.0010(11) -0.0019(11)
C2A 0.0272(13) 0.0266(13) 0.0274(14) 0.0059(11) 0.0011(11) -0.0033(11)
C3A 0.0353(14) 0.0261(13) 0.0361(15) 0.0031(12) 0.0013(12) -0.0017(11)
C4A 0.0489(17) 0.0286(13) 0.0412(16) 0.0009(12) -0.0033(14) -0.0091(13)
C5A 0.0333(16) 0.0401(15) 0.0442(17) 0.0030(13) -0.0078(13) -0.0145(13)
C6A 0.0304(15) 0.0363(15) 0.0368(16) 0.0047(13) -0.0018(12) -0.0024(12)
C7A 0.0271(13) 0.0278(13) 0.0245(13) 0.0063(11) -0.0059(11) -0.0024(11)
C8A 0.0260(12) 0.0332(14) 0.0248(13) 0.0054(11) -0.0003(11) -0.0006(12)
C9A 0.0405(16) 0.0443(16) 0.0484(18) -0.0055(13) -0.0058(14) -0.0156(14)
C10A 0.0325(13) 0.0246(12) 0.0242(13) -0.0005(11) -0.0034(11) -0.0036(11)
C11A 0.0387(14) 0.0220(12) 0.0298(14) -0.0002(11) -0.0004(12) -0.0028(11)
C12A 0.0369(15) 0.0298(14) 0.0346(15) -0.0028(12) 0.0011(12) 0.0010(11)
C13A 0.0440(16) 0.0390(16) 0.0260(15) -0.0073(12) 0.0019(12) -0.0113(13)
C14A 0.0563(19) 0.0314(14) 0.0286(15) 0.0043(12) -0.0050(13) -0.0116(14)
C15A 0.0477(17) 0.0236(13) 0.0352(15) 0.0018(12) -0.0131(13) -0.0033(12)
C16A 0.0532(19) 0.058(2) 0.0433(18) -0.0037(15) 0.0093(14) -0.0148(16)
S1B 0.0245(3) 0.0275(3) 0.0289(3) 0.0020(3) 0.0009(3) -0.0023(3)
O1B 0.0469(11) 0.0363(10) 0.0331(10) -0.0038(9) 0.0016(9) 0.0072(9)
O2B 0.0744(15) 0.0313(10) 0.0378(11) -0.0036(9) -0.0018(10) 0.0051(11)
O3B 0.0345(10) 0.0302(9) 0.0415(11) -0.0072(8) -0.0040(8) -0.0050(8)
N1B 0.0309(11) 0.0277(11) 0.0277(12) 0.0046(9) -0.0010(9) 0.0013(9)
N2B 0.0278(11) 0.0326(11) 0.0303(11) 0.0069(10) -0.0004(9) -0.0047(10)
C1B 0.0287(13) 0.0309(14) 0.0365(16) -0.0002(13) -0.0015(12) 0.0014(11)
C2B 0.0368(15) 0.0314(14) 0.0341(16) 0.0047(12) -0.0023(12) 0.0019(12)
C3B 0.0513(19) 0.0330(15) 0.0503(19) 0.0050(14) 0.0046(15) 0.0100(14)
C4B 0.063(2) 0.0456(18) 0.051(2) 0.0214(16) 0.0134(17) 0.0129(16)
C5B 0.065(2) 0.061(2) 0.0385(18) 0.0199(16) 0.0125(16) 0.0171(18)
C6B 0.0552(19) 0.0489(18) 0.0316(16) 0.0053(14) 0.0068(13) 0.0126(15)
C7B 0.0374(15) 0.0328(15) 0.0331(16) 0.0021(12) 0.0031(12) 0.0080(12)
C8B 0.0371(15) 0.0351(15) 0.0289(16) -0.0008(12) -0.0004(12) 0.0006(12)
C9B 0.0284(14) 0.0401(15) 0.0351(15) 0.0111(12) 0.0025(12) -0.0039(12)
C10B 0.0266(12) 0.0242(12) 0.0276(14) 0.0029(11) 0.0010(11) -0.0006(10)
C11B 0.0267(13) 0.0309(14) 0.0404(15) -0.0035(12) -0.0042(11) -0.0035(12)
C12B 0.0400(15) 0.0290(14) 0.0382(15) -0.0041(12) -0.0012(12) -0.0015(12)
C13B 0.0302(14) 0.0302(14) 0.0303(14) 0.0058(11) 0.0042(11) 0.0021(11)
C14B 0.0228(13) 0.0371(15) 0.0344(15) 0.0056(12) -0.0027(11) -0.0020(11)
C15B 0.0309(13) 0.0302(13) 0.0277(14) 0.0016(11) -0.0013(11) -0.0048(11)
C16B 0.0370(15) 0.0452(17) 0.0440(16) 0.0039(14) 0.0021(13) 0.0068(14)
